data_7242039
loop_
_publ_author_name
'Venter, Chan\'e'
'Akerman, Matthew P.'

_publ_section_title
;
 Pre-organisation of ligand donor sets modulates the supramolecular
 structure of bis(pyridyl--imine) silver(i) chelates
;
_journal_issue 5
_journal_name_full CrystEngComm
_journal_page_first 1294
_journal_page_last 1304
_journal_paper_doi 10.1039/D0CE01610A
_journal_volume 23
_journal_year 2021
_chemical_formula_moiety 'C18 H14 Ag N4, F6 Sb [+ solvent]'
_chemical_formula_sum 'C18 H14 Ag F6 N4 Sb'
_chemical_formula_weight 629.96
_space_group_crystal_system monoclinic
_space_group_IT_number 14
_space_group_name_Hall '-P 2ybc'
_space_group_name_H-M_alt 'P 1 21/c 1'
_atom_sites_solution_hydrogens geom
_atom_sites_solution_primary direct
_audit_creation_method SHELXL-2014/7
_audit_update_record
;
2020-09-23 deposited with the CCDC.	2021-01-08 downloaded from the CCDC.
;
_cell_angle_alpha 90
_cell_angle_beta 96.078(4)
_cell_angle_gamma 90
_cell_formula_units_Z 8
_cell_length_a 13.6966(13)
_cell_length_b 13.1588(12)
_cell_length_c 26.895(3)
_cell_measurement_reflns_used 9294
_cell_measurement_temperature 100(2)
_cell_measurement_theta_max 28.1
_cell_measurement_theta_min 1.5
_cell_volume 4820.1(8)
_computing_cell_refinement 'SAINT-Plus (Bruker, 2012)'
_computing_data_collection 'APEX2 (Bruker, 2012)'
_computing_data_reduction 'SAINT-Plus (Bruker, 2012)'
_computing_molecular_graphics 'WinGX (Farrugia, 2012)'
_computing_structure_refinement 'SHELXL-2014/7 (Sheldrick, 2014)'
_computing_structure_solution 'SHELXL-2014/7 (Sheldrick, 2014)'
_diffrn_ambient_temperature 100(2)
_diffrn_measured_fraction_theta_full 0.989
_diffrn_measured_fraction_theta_max 0.970
_diffrn_measurement_device_type 'Bruker APEXII CCD'
_diffrn_measurement_method '\w and \f-scans'
_diffrn_radiation_monochromator graphite
_diffrn_radiation_source 'Incoatec microsource'
_diffrn_radiation_type MoK\a
_diffrn_radiation_wavelength 0.71073
_diffrn_reflns_av_R_equivalents 0.0409
_diffrn_reflns_av_unetI/netI 0.0566
_diffrn_reflns_Laue_measured_fraction_full 0.989
_diffrn_reflns_Laue_measured_fraction_max 0.970
_diffrn_reflns_limit_h_max 10
_diffrn_reflns_limit_h_min -18
_diffrn_reflns_limit_k_max 17
_diffrn_reflns_limit_k_min -17
_diffrn_reflns_limit_l_max 35
_diffrn_reflns_limit_l_min -33
_diffrn_reflns_number 34605
_diffrn_reflns_point_group_measured_fraction_full 0.989
_diffrn_reflns_point_group_measured_fraction_max 0.970
_diffrn_reflns_theta_full 25.242
_diffrn_reflns_theta_max 28.053
_diffrn_reflns_theta_min 1.495
_exptl_absorpt_coefficient_mu 1.989
_exptl_absorpt_correction_T_max 0.7456
_exptl_absorpt_correction_T_min 0.5493
_exptl_absorpt_correction_type multi-scan
_exptl_absorpt_process_details 'SADABS, Bruker 2012'
_exptl_crystal_colour colourless
_exptl_crystal_density_diffrn 1.736
_exptl_crystal_description needle
_exptl_crystal_F_000 2416
_exptl_crystal_size_max 0.210
_exptl_crystal_size_mid 0.080
_exptl_crystal_size_min 0.010
_refine_diff_density_max 3.352
_refine_diff_density_min -4.123
_refine_diff_density_rms 0.228
_refine_ls_extinction_method none
_refine_ls_goodness_of_fit_ref 1.135
_refine_ls_hydrogen_treatment constr
_refine_ls_matrix_type full
_refine_ls_number_parameters 541
_refine_ls_number_reflns 11340
_refine_ls_number_restraints 0
_refine_ls_restrained_S_all 1.135
_refine_ls_R_factor_all 0.1064
_refine_ls_R_factor_gt 0.0909
_refine_ls_shift/su_max 0.001
_refine_ls_shift/su_mean 0.000
_refine_ls_structure_factor_coef Fsqd
_refine_ls_weighting_details 'w=1/[\s^2^(Fo^2^)+(0.0132P)^2^+145.7698P] where P=(Fo^2^+2Fc^2^)/3'
_refine_ls_weighting_scheme calc
_refine_ls_wR_factor_gt 0.1788
_refine_ls_wR_factor_ref 0.1851
_reflns_Friedel_coverage 0.000
_reflns_number_gt 9294
_reflns_number_total 11340
_reflns_threshold_expression 'I > 2\s(I)'
_cod_data_source_file d0ce01610a2.cif
_cod_data_source_block shelx_CCDC1
_cod_depositor_comments 'Adding full bibliography for 7242038--7242041.cif.'
_cod_original_sg_symbol_H-M 'P 21/c'
_cod_database_code 7242039
_shelx_shelxl_version_number 2014/7
_shelx_space_group_comment
;
The symmetry employed for this shelxl refinement is uniquely defined
by the following loop, which should always be used as a source of
symmetry information in preference to the above space-group names.
They are only intended as comments.
;
_shelx_estimated_absorpt_t_min 0.680
_shelx_estimated_absorpt_t_max 0.980

loop_
_space_group_symop_operation_xyz
'x, y, z'
'-x, y+1/2, -z+1/2'
'-x, -y, -z'
'x, -y-1/2, z-1/2'

loop_
_atom_site_label
_atom_site_type_symbol
_atom_site_fract_x
_atom_site_fract_y
_atom_site_fract_z
_atom_site_U_iso_or_equiv
_atom_site_adp_type
_atom_site_occupancy
_atom_site_site_symmetry_order
_atom_site_calc_flag
_atom_site_refinement_flags_posn
_atom_site_refinement_flags_adp
_atom_site_refinement_flags_occupancy
_atom_site_disorder_assembly
_atom_site_disorder_group
Sb1 Sb 0.57209(5) 0.89800(5) 0.38668(3) 0.02203(16) Uani 1 1 d . . . . .
Sb2 Sb 0.93381(5) 1.38586(5) 0.12945(3) 0.02244(16) Uani 1 1 d . . . . .
Ag1 Ag 0.57028(6) 1.39507(6) 0.32780(3) 0.02333(17) Uani 1 1 d . . . . .
Ag2 Ag 0.91818(6) 0.88615(6) 0.17519(3) 0.02446(18) Uani 1 1 d . . . . .
F1 F 0.5472(7) 0.7689(5) 0.4094(3) 0.052(2) Uani 1 1 d . . . . .
F2 F 0.5669(7) 0.8576(5) 0.3193(3) 0.054(2) Uani 1 1 d . . . . .
F3 F 0.5955(7) 1.0284(5) 0.3634(3) 0.050(2) Uani 1 1 d . . . . .
F4 F 0.4370(5) 0.9258(6) 0.3794(3) 0.055(2) Uani 1 1 d . . . . .
F5 F 0.7064(6) 0.8717(7) 0.3933(4) 0.069(3) Uani 1 1 d . . . . .
F6 F 0.5803(6) 0.9498(6) 0.4521(2) 0.0450(19) Uani 1 1 d . . . . .
F7 F 0.9186(6) 1.3498(5) 0.0622(3) 0.0461(19) Uani 1 1 d . . . . .
F8 F 0.9072(5) 1.2509(5) 0.1472(2) 0.0385(17) Uani 1 1 d . . . . .
F9 F 0.7988(5) 1.4124(6) 0.1287(4) 0.060(2) Uani 1 1 d . . . . .
F10 F 0.9560(5) 1.5210(4) 0.1114(3) 0.0394(17) Uani 1 1 d . . . . .
F11 F 1.0668(5) 1.3552(5) 0.1323(3) 0.0457(19) Uani 1 1 d . . . . .
F12 F 0.9480(6) 1.4215(7) 0.1972(3) 0.058(2) Uani 1 1 d . . . . .
N1 N 0.6942(6) 1.5213(6) 0.3220(3) 0.0199(17) Uani 1 1 d . . . . .
N2 N 0.6685(6) 1.3424(5) 0.2702(3) 0.0155(15) Uani 1 1 d . . . . .
N3 N 0.5782(6) 0.9806(6) 0.1643(3) 0.0163(16) Uani 1 1 d . . . . .
N5 N 0.7993(6) 0.7610(6) 0.1851(3) 0.0213(17) Uani 1 1 d . . . . .
N6 N 0.8269(6) 0.9393(6) 0.2375(3) 0.0169(16) Uani 1 1 d . . . . .
C25 C 0.8478(6) 1.0296(6) 0.2650(3) 0.0136(17) Uani 1 1 d . . . . .
N7 N 0.9353(6) 1.3011(6) 0.3389(3) 0.0176(16) Uani 1 1 d . . . . .
C14 C 0.5963(7) 0.8519(6) 0.1047(4) 0.019(2) Uani 1 1 d . . . . .
C16 C 0.6236(9) 0.7212(8) 0.0451(4) 0.032(3) Uani 1 1 d . . . . .
H16 H 0.6622 0.6907 0.0218 0.038 Uiso 1 1 calc R U . . .
C1 C 0.7081(8) 1.6105(9) 0.3457(4) 0.031(2) Uani 1 1 d . . . . .
H1 H 0.6592 1.6335 0.3655 0.037 Uiso 1 1 calc R U . . .
C2 C 0.7913(8) 1.6717(7) 0.3426(4) 0.025(2) Uani 1 1 d . . . . .
H2 H 0.8007 1.7327 0.3614 0.030 Uiso 1 1 calc R U . . .
C3 C 0.8587(7) 1.6398(8) 0.3114(4) 0.022(2) Uani 1 1 d . . . . .
H3 H 0.9153 1.6799 0.3080 0.027 Uiso 1 1 calc R U . . .
C4 C 0.8447(7) 1.5505(7) 0.2849(4) 0.023(2) Uani 1 1 d . . . . .
H4 H 0.8912 1.5285 0.2633 0.027 Uiso 1 1 calc R U . . .
C5 C 0.7606(7) 1.4925(7) 0.2904(4) 0.0168(18) Uani 1 1 d . . . . .
C6 C 0.7425(7) 1.3982(7) 0.2634(3) 0.0190(19) Uani 1 1 d . . . . .
H6 H 0.7863 1.3774 0.2402 0.023 Uiso 1 1 calc R U . . .
C7 C 0.6513(6) 1.2508(7) 0.2417(4) 0.0155(18) Uani 1 1 d . . . . .
C8 C 0.6085(6) 1.1702(7) 0.2647(3) 0.0146(17) Uani 1 1 d . . . . .
H8 H 0.5946 1.1767 0.2984 0.018 Uiso 1 1 calc R U . . .
C9 C 0.5857(6) 1.0805(7) 0.2392(3) 0.0158(18) Uani 1 1 d . . . . .
H9 H 0.5567 1.0254 0.2551 0.019 Uiso 1 1 calc R U . . .
C10 C 0.6063(6) 1.0727(7) 0.1898(4) 0.0161(18) Uani 1 1 d . . . . .
C11 C 0.6472(7) 1.1542(7) 0.1662(4) 0.0195(19) Uani 1 1 d . . . . .
H11 H 0.6596 1.1486 0.1322 0.023 Uiso 1 1 calc R U . . .
C12 C 0.6693(7) 1.2423(7) 0.1919(4) 0.020(2) Uani 1 1 d . . . . .
H12 H 0.6971 1.2978 0.1758 0.024 Uiso 1 1 calc R U . . .
C13 C 0.6286(7) 0.9443(7) 0.1316(4) 0.020(2) Uani 1 1 d . . . . .
H13 H 0.6874 0.9772 0.1246 0.024 Uiso 1 1 calc R U . . .
C15 C 0.6543(9) 0.8087(8) 0.0701(4) 0.032(2) Uani 1 1 d . . . . .
H15 H 0.7145 0.8397 0.0641 0.038 Uiso 1 1 calc R U . . .
C32 C 0.9337(9) 1.4296(8) 0.4014(4) 0.028(2) Uani 1 1 d . . . . .
C19 C 0.7853(8) 0.6746(7) 0.1600(4) 0.024(2) Uani 1 1 d . . . . .
H19 H 0.8304 0.6548 0.1373 0.029 Uiso 1 1 calc R U . . .
C20 C 0.7053(8) 0.6128(8) 0.1664(4) 0.028(2) Uani 1 1 d . . . . .
H20 H 0.6970 0.5515 0.1477 0.034 Uiso 1 1 calc R U . . .
C21 C 0.6381(7) 0.6372(7) 0.1986(4) 0.022(2) Uani 1 1 d . . . . .
H21 H 0.5830 0.5950 0.2022 0.027 Uiso 1 1 calc R U . . .
C22 C 0.6546(7) 0.7282(7) 0.2265(4) 0.022(2) Uani 1 1 d . . . . .
H22 H 0.6106 0.7491 0.2495 0.026 Uiso 1 1 calc R U . . .
C23 C 0.7369(7) 0.7861(7) 0.2191(4) 0.0179(19) Uani 1 1 d . . . . .
C24 C 0.7571(7) 0.8805(6) 0.2473(4) 0.0190(19) Uani 1 1 d . . . . .
H24 H 0.7178 0.8982 0.2730 0.023 Uiso 1 1 calc R U . . .
C30 C 0.8260(7) 1.0451(7) 0.3142(4) 0.0189(19) Uani 1 1 d . . . . .
H30 H 0.7922 0.9939 0.3305 0.023 Uiso 1 1 calc R U . . .
C29 C 0.8531(7) 1.1329(7) 0.3390(3) 0.0175(18) Uani 1 1 d . . . . .
H29 H 0.8393 1.1421 0.3726 0.021 Uiso 1 1 calc R U . . .
C28 C 0.9016(7) 1.2098(7) 0.3146(3) 0.0162(18) Uani 1 1 d . . . . .
C31 C 0.8970(8) 1.3364(7) 0.3762(4) 0.025(2) Uani 1 1 d . . . . .
H31 H 0.8433 1.3016 0.3881 0.030 Uiso 1 1 calc R U . . .
C33 C 0.8800(10) 1.4737(8) 0.4378(4) 0.033(3) Uani 1 1 d . . . . .
H33 H 0.8222 1.4426 0.4474 0.040 Uiso 1 1 calc R U . . .
C34 C 0.9153(11) 1.5655(9) 0.4591(4) 0.040(3) Uani 1 1 d . . . . .
H34 H 0.8808 1.5986 0.4833 0.048 Uiso 1 1 calc R U . . .
C27 C 0.9239(7) 1.1948(7) 0.2664(3) 0.0173(18) Uani 1 1 d . . . . .
H27 H 0.9591 1.2453 0.2504 0.021 Uiso 1 1 calc R U . . .
C26 C 0.8946(7) 1.1053(7) 0.2410(3) 0.0196(19) Uani 1 1 d . . . . .
H26 H 0.9070 1.0966 0.2072 0.024 Uiso 1 1 calc R U . . .
N4 N 0.5084(7) 0.8114(6) 0.1129(3) 0.0233(18) Uani 1 1 d . . . . .
N8 N 1.0198(8) 1.4703(6) 0.3881(3) 0.032(2) Uani 1 1 d . . . . .
C18 C 0.4793(9) 0.7265(7) 0.0890(4) 0.027(2) Uani 1 1 d . . . . .
H18 H 0.4186 0.6970 0.0954 0.033 Uiso 1 1 calc R U . . .
C36 C 1.0478(10) 1.5584(9) 0.4098(4) 0.034(3) Uani 1 1 d . . . . .
H36 H 1.1053 1.5901 0.4002 0.041 Uiso 1 1 calc R U . . .
C17 C 0.5348(10) 0.6787(8) 0.0547(4) 0.034(3) Uani 1 1 d . . . . .
H17 H 0.5118 0.6180 0.0383 0.040 Uiso 1 1 calc R U . . .
C35 C 0.9979(11) 1.6064(10) 0.4454(4) 0.045(3) Uani 1 1 d . . . . .
H35 H 1.0223 1.6683 0.4600 0.054 Uiso 1 1 calc R U . . .

loop_
_atom_site_aniso_label
_atom_site_aniso_U_11
_atom_site_aniso_U_22
_atom_site_aniso_U_33
_atom_site_aniso_U_23
_atom_site_aniso_U_13
_atom_site_aniso_U_12
Sb1 0.0218(3) 0.0162(3) 0.0296(3) 0.0021(3) 0.0096(3) 0.0017(3)
Sb2 0.0194(3) 0.0157(3) 0.0334(4) 0.0012(3) 0.0084(3) 0.0035(3)
Ag1 0.0224(4) 0.0210(4) 0.0279(4) -0.0010(3) 0.0089(3) 0.0027(3)
Ag2 0.0236(4) 0.0212(4) 0.0304(4) -0.0010(3) 0.0112(3) 0.0000(3)
F1 0.076(6) 0.024(4) 0.061(5) 0.004(3) 0.027(4) 0.003(4)
F2 0.108(7) 0.008(3) 0.052(5) 0.006(3) 0.040(5) 0.009(4)
F3 0.084(6) 0.015(3) 0.054(5) 0.001(3) 0.028(4) -0.009(4)
F4 0.028(4) 0.054(5) 0.082(6) -0.011(4) -0.001(4) 0.014(4)
F5 0.026(4) 0.053(5) 0.127(8) -0.036(5) 0.008(4) 0.004(4)
F6 0.071(5) 0.039(4) 0.025(4) 0.000(3) 0.006(3) 0.014(4)
F7 0.076(6) 0.019(3) 0.041(4) 0.000(3) -0.005(4) -0.003(3)
F8 0.054(5) 0.030(4) 0.036(4) 0.007(3) 0.026(3) -0.005(3)
F9 0.020(4) 0.044(5) 0.117(8) -0.004(5) 0.015(4) 0.007(3)
F10 0.042(4) 0.010(3) 0.064(5) 0.012(3) -0.005(3) -0.002(3)
F11 0.021(3) 0.037(4) 0.078(6) 0.004(4) 0.003(3) 0.011(3)
F12 0.060(5) 0.059(5) 0.059(5) -0.028(4) 0.029(4) -0.027(4)
N1 0.019(4) 0.014(4) 0.027(4) 0.000(3) 0.001(3) 0.000(3)
N2 0.020(4) 0.007(3) 0.019(4) 0.000(3) 0.002(3) 0.003(3)
N3 0.017(4) 0.009(3) 0.023(4) 0.000(3) -0.001(3) -0.002(3)
N5 0.017(4) 0.017(4) 0.030(5) -0.001(3) 0.000(3) 0.001(3)
N6 0.015(4) 0.014(4) 0.021(4) -0.002(3) 0.001(3) 0.001(3)
C25 0.010(4) 0.006(4) 0.024(5) -0.002(3) 0.004(3) 0.000(3)
N7 0.016(4) 0.016(4) 0.020(4) -0.001(3) 0.002(3) 0.007(3)
C14 0.023(5) 0.003(4) 0.032(5) 0.001(3) 0.003(4) 0.002(3)
C16 0.043(7) 0.021(5) 0.031(6) -0.010(4) 0.001(5) 0.012(5)
C1 0.028(6) 0.025(5) 0.040(6) -0.005(5) 0.004(5) 0.002(5)
C2 0.030(6) 0.011(4) 0.034(6) -0.002(4) 0.000(4) 0.000(4)
C3 0.021(5) 0.023(5) 0.023(5) -0.006(4) -0.002(4) 0.001(4)
C4 0.018(5) 0.020(5) 0.029(5) -0.002(4) 0.000(4) 0.009(4)
C5 0.013(4) 0.008(4) 0.029(5) 0.004(3) 0.000(4) 0.002(3)
C6 0.019(5) 0.013(4) 0.024(5) 0.000(4) -0.001(4) 0.008(4)
C7 0.008(4) 0.013(4) 0.025(5) 0.001(3) -0.003(3) 0.006(3)
C8 0.012(4) 0.012(4) 0.021(5) -0.008(3) 0.003(3) 0.001(3)
C9 0.011(4) 0.012(4) 0.026(5) 0.002(3) 0.005(3) -0.002(3)
C10 0.010(4) 0.014(4) 0.024(5) -0.003(3) 0.001(3) 0.005(3)
C11 0.018(5) 0.021(5) 0.019(5) -0.006(4) 0.002(4) 0.001(4)
C12 0.024(5) 0.007(4) 0.028(5) -0.004(4) 0.001(4) -0.005(4)
C13 0.015(4) 0.019(5) 0.025(5) -0.003(4) -0.002(4) 0.000(4)
C15 0.034(6) 0.025(5) 0.035(6) -0.004(5) 0.002(5) 0.000(5)
C32 0.040(6) 0.024(5) 0.022(5) 0.001(4) 0.011(5) 0.009(5)
C19 0.028(5) 0.017(5) 0.028(5) -0.005(4) 0.004(4) 0.007(4)
C20 0.034(6) 0.016(5) 0.033(6) 0.004(4) -0.004(4) -0.011(4)
C21 0.018(5) 0.010(4) 0.039(6) 0.004(4) 0.004(4) 0.001(4)
C22 0.014(4) 0.017(5) 0.034(6) 0.000(4) 0.004(4) -0.002(4)
C23 0.013(4) 0.014(4) 0.026(5) 0.005(4) 0.000(4) 0.003(3)
C24 0.014(4) 0.008(4) 0.036(5) -0.001(4) 0.006(4) -0.003(4)
C30 0.015(4) 0.018(4) 0.025(5) 0.008(4) 0.008(4) 0.002(4)
C29 0.017(4) 0.018(4) 0.018(4) 0.005(3) 0.004(3) 0.002(4)
C28 0.017(4) 0.012(4) 0.022(5) 0.002(3) 0.008(4) 0.006(3)
C31 0.029(6) 0.016(5) 0.033(6) 0.003(4) 0.016(4) 0.000(4)
C33 0.052(8) 0.023(5) 0.027(6) -0.002(4) 0.015(5) 0.006(5)
C34 0.072(10) 0.024(6) 0.023(6) -0.009(4) 0.006(6) 0.017(6)
C27 0.012(4) 0.022(5) 0.020(5) 0.003(4) 0.005(3) -0.003(4)
C26 0.031(5) 0.010(4) 0.019(4) -0.003(4) 0.006(4) 0.000(4)
N4 0.039(5) 0.014(4) 0.015(4) -0.002(3) -0.001(4) -0.005(4)
N8 0.068(7) 0.007(4) 0.020(4) 0.006(3) -0.003(4) -0.006(4)
C18 0.043(7) 0.009(4) 0.028(5) 0.002(4) -0.003(5) -0.012(4)
C36 0.050(8) 0.029(6) 0.022(6) -0.003(4) 0.001(5) -0.005(5)
C17 0.057(8) 0.019(5) 0.022(5) -0.006(4) -0.008(5) 0.005(5)
C35 0.076(10) 0.030(6) 0.026(6) -0.011(5) -0.003(6) 0.006(7)

loop_
_atom_type_symbol
_atom_type_description
_atom_type_scat_dispersion_real
_atom_type_scat_dispersion_imag
_atom_type_scat_source
C C 0.0033 0.0016 'International Tables Vol C Tables 4.2.6.8 and 6.1.1.4'
N N 0.0061 0.0033 'International Tables Vol C Tables 4.2.6.8 and 6.1.1.4'
F F 0.0171 0.0103 'International Tables Vol C Tables 4.2.6.8 and 6.1.1.4'
Ag Ag -0.8971 1.1015 'International Tables Vol C Tables 4.2.6.8 and 6.1.1.4'
Sb Sb -0.5866 1.5461 'International Tables Vol C Tables 4.2.6.8 and 6.1.1.4'
H H 0.0000 0.0000 'International Tables Vol C Tables 4.2.6.8 and 6.1.1.4'

loop_
_geom_angle_atom_site_label_1
_geom_angle_atom_site_label_2
_geom_angle_atom_site_label_3
_geom_angle
_geom_angle_site_symmetry_1
_geom_angle_site_symmetry_3
_geom_angle_publ_flag
F1 Sb1 F5 90.7(4) . . ?
F1 Sb1 F3 179.2(4) . . ?
F5 Sb1 F3 90.0(4) . . ?
F1 Sb1 F4 89.9(4) . . ?
F5 Sb1 F4 179.3(5) . . ?
F3 Sb1 F4 89.3(4) . . ?
F1 Sb1 F6 91.1(3) . . ?
F5 Sb1 F6 91.0(4) . . ?
F3 Sb1 F6 89.2(3) . . ?
F4 Sb1 F6 89.3(4) . . ?
F1 Sb1 F2 94.0(3) . . ?
F5 Sb1 F2 88.6(4) . . ?
F3 Sb1 F2 85.8(3) . . ?
F4 Sb1 F2 91.0(4) . . ?
F6 Sb1 F2 175.0(3) . . ?
F11 Sb2 F7 89.6(4) . . ?
F11 Sb2 F12 90.8(4) . . ?
F7 Sb2 F12 179.4(4) . . ?
F11 Sb2 F10 91.8(3) . . ?
F7 Sb2 F10 89.7(3) . . ?
F12 Sb2 F10 90.7(4) . . ?
F11 Sb2 F9 177.4(4) . . ?
F7 Sb2 F9 91.6(4) . . ?
F12 Sb2 F9 88.0(4) . . ?
F10 Sb2 F9 90.5(3) . . ?
F11 Sb2 F8 90.0(3) . . ?
F7 Sb2 F8 90.1(3) . . ?
F12 Sb2 F8 89.5(3) . . ?
F10 Sb2 F8 178.2(3) . . ?
F9 Sb2 F8 87.8(3) . . ?
N2 Ag1 N4 133.2(3) . 2_655 ?
N2 Ag1 N3 142.2(3) . 2_655 ?
N4 Ag1 N3 72.1(3) 2_655 2_655 ?
N2 Ag1 N1 72.0(3) . . ?
N4 Ag1 N1 140.0(3) 2_655 . ?
N3 Ag1 N1 107.5(3) 2_655 . ?
N8 Ag2 N6 132.3(3) 2_745 . ?
N8 Ag2 N5 138.2(3) 2_745 . ?
N6 Ag2 N5 72.2(3) . . ?
N8 Ag2 N7 73.7(3) 2_745 2_745 ?
N6 Ag2 N7 142.7(3) . 2_745 ?
N5 Ag2 N7 107.2(3) . 2_745 ?
C1 N1 C5 117.9(9) . . ?
C1 N1 Ag1 130.1(7) . . ?
C5 N1 Ag1 111.9(6) . . ?
C6 N2 C7 119.6(8) . . ?
C6 N2 Ag1 117.3(6) . . ?
C7 N2 Ag1 123.1(6) . . ?
C13 N3 C10 121.0(8) . . ?
C13 N3 Ag1 115.0(6) . 2_645 ?
C10 N3 Ag1 123.7(6) . 2_645 ?
C19 N5 C23 119.0(9) . . ?
C19 N5 Ag2 127.5(7) . . ?
C23 N5 Ag2 113.5(6) . . ?
C24 N6 C25 121.1(8) . . ?
C24 N6 Ag2 116.2(6) . . ?
C25 N6 Ag2 122.7(6) . . ?
C26 C25 C30 119.4(8) . . ?
C26 C25 N6 116.2(8) . . ?
C30 C25 N6 124.4(8) . . ?
C31 N7 C28 122.2(9) . . ?
C31 N7 Ag2 112.4(7) . 2_755 ?
C28 N7 Ag2 124.5(6) . 2_755 ?
N4 C14 C15 121.6(9) . . ?
N4 C14 C13 118.3(9) . . ?
C15 C14 C13 120.2(9) . . ?
C15 C16 C17 118.3(11) . . ?
C15 C16 H16 120.9 . . ?
C17 C16 H16 120.9 . . ?
N1 C1 C2 123.4(10) . . ?
N1 C1 H1 118.3 . . ?
C2 C1 H1 118.3 . . ?
C3 C2 C1 117.4(10) . . ?
C3 C2 H2 121.3 . . ?
C1 C2 H2 121.3 . . ?
C4 C3 C2 120.7(10) . . ?
C4 C3 H3 119.7 . . ?
C2 C3 H3 119.7 . . ?
C3 C4 C5 118.6(10) . . ?
C3 C4 H4 120.7 . . ?
C5 C4 H4 120.7 . . ?
N1 C5 C4 121.7(9) . . ?
N1 C5 C6 117.5(8) . . ?
C4 C5 C6 120.8(9) . . ?
N2 C6 C5 121.1(9) . . ?
N2 C6 H6 119.5 . . ?
C5 C6 H6 119.5 . . ?
C8 C7 C12 119.6(8) . . ?
C8 C7 N2 117.2(8) . . ?
C12 C7 N2 123.0(8) . . ?
C9 C8 C7 121.0(8) . . ?
C9 C8 H8 119.5 . . ?
C7 C8 H8 119.5 . . ?
C8 C9 C10 118.6(8) . . ?
C8 C9 H9 120.7 . . ?
C10 C9 H9 120.7 . . ?
C9 C10 C11 120.6(8) . . ?
C9 C10 N3 116.8(8) . . ?
C11 C10 N3 122.4(8) . . ?
C12 C11 C10 120.1(9) . . ?
C12 C11 H11 120.0 . . ?
C10 C11 H11 120.0 . . ?
C11 C12 C7 120.1(9) . . ?
C11 C12 H12 119.9 . . ?
C7 C12 H12 119.9 . . ?
N3 C13 C14 120.0(9) . . ?
N3 C13 H13 120.0 . . ?
C14 C13 H13 120.0 . . ?
C16 C15 C14 119.8(11) . . ?
C16 C15 H15 120.1 . . ?
C14 C15 H15 120.1 . . ?
N8 C32 C33 123.0(11) . . ?
N8 C32 C31 117.7(9) . . ?
C33 C32 C31 119.2(11) . . ?
N5 C19 C20 120.9(10) . . ?
N5 C19 H19 119.6 . . ?
C20 C19 H19 119.6 . . ?
C21 C20 C19 122.2(10) . . ?
C21 C20 H20 118.9 . . ?
C19 C20 H20 118.9 . . ?
C20 C21 C22 116.9(9) . . ?
C20 C21 H21 121.5 . . ?
C22 C21 H21 121.5 . . ?
C23 C22 C21 118.3(9) . . ?
C23 C22 H22 120.9 . . ?
C21 C22 H22 120.9 . . ?
N5 C23 C22 122.7(9) . . ?
N5 C23 C24 117.2(8) . . ?
C22 C23 C24 120.1(9) . . ?
N6 C24 C23 120.7(9) . . ?
N6 C24 H24 119.7 . . ?
C23 C24 H24 119.7 . . ?
C29 C30 C25 120.7(8) . . ?
C29 C30 H30 119.7 . . ?
C25 C30 H30 119.7 . . ?
C30 C29 C28 119.8(9) . . ?
C30 C29 H29 120.1 . . ?
C28 C29 H29 120.1 . . ?
C27 C28 C29 119.9(9) . . ?
C27 C28 N7 117.4(8) . . ?
C29 C28 N7 122.6(8) . . ?
N7 C31 C32 121.6(10) . . ?
N7 C31 H31 119.2 . . ?
C32 C31 H31 119.2 . . ?
C34 C33 C32 117.1(12) . . ?
C34 C33 H33 121.4 . . ?
C32 C33 H33 121.4 . . ?
C35 C34 C33 119.9(11) . . ?
C35 C34 H34 120.1 . . ?
C33 C34 H34 120.1 . . ?
C28 C27 C26 119.9(9) . . ?
C28 C27 H27 120.0 . . ?
C26 C27 H27 120.0 . . ?
C25 C26 C27 120.3(8) . . ?
C25 C26 H26 119.9 . . ?
C27 C26 H26 119.9 . . ?
C18 N4 C14 118.5(9) . . ?
C18 N4 Ag1 126.9(8) . 2_645 ?
C14 N4 Ag1 114.5(6) . 2_645 ?
C36 N8 C32 116.0(10) . . ?
C36 N8 Ag2 129.6(9) . 2_755 ?
C32 N8 Ag2 113.9(7) . 2_755 ?
N4 C18 C17 122.6(11) . . ?
N4 C18 H18 118.7 . . ?
C17 C18 H18 118.7 . . ?
N8 C36 C35 123.9(13) . . ?
N8 C36 H36 118.1 . . ?
C35 C36 H36 118.1 . . ?
C16 C17 C18 119.2(10) . . ?
C16 C17 H17 120.4 . . ?
C18 C17 H17 120.4 . . ?
C34 C35 C36 120.0(12) . . ?
C34 C35 H35 120.0 . . ?
C36 C35 H35 120.0 . . ?

loop_
_geom_bond_atom_site_label_1
_geom_bond_atom_site_label_2
_geom_bond_distance
_geom_bond_site_symmetry_2
_geom_bond_publ_flag
Sb1 F1 1.849(7) . ?
Sb1 F5 1.862(8) . ?
Sb1 F3 1.866(6) . ?
Sb1 F4 1.876(7) . ?
Sb1 F6 1.880(7) . ?
Sb1 F2 1.883(8) . ?
Sb2 F11 1.860(7) . ?
Sb2 F7 1.860(7) . ?
Sb2 F12 1.872(8) . ?
Sb2 F10 1.877(6) . ?
Sb2 F9 1.880(7) . ?
Sb2 F8 1.885(6) . ?
Ag1 N2 2.266(8) . ?
Ag1 N4 2.298(9) 2_655 ?
Ag1 N3 2.354(8) 2_655 ?
Ag1 N1 2.392(8) . ?
Ag2 N8 2.269(10) 2_745 ?
Ag2 N6 2.303(8) . ?
Ag2 N5 2.351(8) . ?
Ag2 N7 2.363(8) 2_745 ?
N1 C1 1.338(13) . ?
N1 C5 1.362(12) . ?
N2 C6 1.280(12) . ?
N2 C7 1.435(11) . ?
N3 C13 1.267(12) . ?
N3 C10 1.425(11) . ?
N3 Ag1 2.354(8) 2_645 ?
N5 C19 1.325(12) . ?
N5 C23 1.358(12) . ?
N6 C24 1.278(12) . ?
N6 C25 1.412(11) . ?
C25 C26 1.381(13) . ?
C25 C30 1.403(13) . ?
N7 C31 1.269(12) . ?
N7 C28 1.421(12) . ?
N7 Ag2 2.363(8) 2_755 ?
C14 N4 1.357(13) . ?
C14 C15 1.404(15) . ?
C14 C13 1.460(13) . ?
C16 C15 1.377(15) . ?
C16 C17 1.387(18) . ?
C16 H16 0.9500 . ?
C1 C2 1.404(15) . ?
C1 H1 0.9500 . ?
C2 C3 1.378(14) . ?
C2 H2 0.9500 . ?
C3 C4 1.377(13) . ?
C3 H3 0.9500 . ?
C4 C5 1.402(14) . ?
C4 H4 0.9500 . ?
C5 C6 1.447(13) . ?
C6 H6 0.9500 . ?
C7 C8 1.389(13) . ?
C7 C12 1.391(14) . ?
C8 C9 1.384(12) . ?
C8 H8 0.9500 . ?
C9 C10 1.392(13) . ?
C9 H9 0.9500 . ?
C10 C11 1.393(13) . ?
C11 C12 1.367(12) . ?
C11 H11 0.9500 . ?
C12 H12 0.9500 . ?
C13 H13 0.9500 . ?
C15 H15 0.9500 . ?
C32 N8 1.378(15) . ?
C32 C33 1.409(14) . ?
C32 C31 1.464(15) . ?
C19 C20 1.390(14) . ?
C19 H19 0.9500 . ?
C20 C21 1.368(15) . ?
C20 H20 0.9500 . ?
C21 C22 1.418(13) . ?
C21 H21 0.9500 . ?
C22 C23 1.392(13) . ?
C22 H22 0.9500 . ?
C23 C24 1.466(13) . ?
C24 H24 0.9500 . ?
C30 C29 1.365(13) . ?
C30 H30 0.9500 . ?
C29 C28 1.411(12) . ?
C29 H29 0.9500 . ?
C28 C27 1.376(13) . ?
C31 H31 0.9500 . ?
C33 C34 1.401(16) . ?
C33 H33 0.9500 . ?
C34 C35 1.34(2) . ?
C34 H34 0.9500 . ?
C27 C26 1.398(13) . ?
C27 H27 0.9500 . ?
C26 H26 0.9500 . ?
N4 C18 1.328(12) . ?
N4 Ag1 2.298(9) 2_645 ?
N8 C36 1.336(14) . ?
N8 Ag2 2.269(10) 2_755 ?
C18 C17 1.405(16) . ?
C18 H18 0.9500 . ?
C36 C35 1.385(17) . ?
C36 H36 0.9500 . ?
C17 H17 0.9500 . ?
C35 H35 0.9500 . ?

loop_
_geom_torsion_atom_site_label_1
_geom_torsion_atom_site_label_2
_geom_torsion_atom_site_label_3
_geom_torsion_atom_site_label_4
_geom_torsion
_geom_torsion_site_symmetry_1
_geom_torsion_site_symmetry_2
_geom_torsion_site_symmetry_3
_geom_torsion_site_symmetry_4
_geom_torsion_publ_flag
C24 N6 C25 C26 -155.4(9) . . . . ?
Ag2 N6 C25 C26 26.7(11) . . . . ?
C24 N6 C25 C30 26.1(14) . . . . ?
Ag2 N6 C25 C30 -151.8(7) . . . . ?
C5 N1 C1 C2 -5.2(15) . . . . ?
Ag1 N1 C1 C2 172.4(8) . . . . ?
N1 C1 C2 C3 3.7(16) . . . . ?
C1 C2 C3 C4 -0.9(15) . . . . ?
C2 C3 C4 C5 0.0(15) . . . . ?
C1 N1 C5 C4 4.1(14) . . . . ?
Ag1 N1 C5 C4 -174.0(7) . . . . ?
C1 N1 C5 C6 -177.3(9) . . . . ?
Ag1 N1 C5 C6 4.7(10) . . . . ?
C3 C4 C5 N1 -1.5(14) . . . . ?
C3 C4 C5 C6 179.9(9) . . . . ?
C7 N2 C6 C5 178.3(8) . . . . ?
Ag1 N2 C6 C5 -1.8(11) . . . . ?
N1 C5 C6 N2 -2.2(13) . . . . ?
C4 C5 C6 N2 176.4(9) . . . . ?
C6 N2 C7 C8 147.8(8) . . . . ?
Ag1 N2 C7 C8 -32.2(10) . . . . ?
C6 N2 C7 C12 -36.7(12) . . . . ?
Ag1 N2 C7 C12 143.4(7) . . . . ?
C12 C7 C8 C9 1.7(13) . . . . ?
N2 C7 C8 C9 177.4(8) . . . . ?
C7 C8 C9 C10 -0.2(13) . . . . ?
C8 C9 C10 C11 -1.3(13) . . . . ?
C8 C9 C10 N3 -177.6(8) . . . . ?
C13 N3 C10 C9 -146.6(9) . . . . ?
Ag1 N3 C10 C9 40.4(10) 2_645 . . . ?
C13 N3 C10 C11 37.1(13) . . . . ?
Ag1 N3 C10 C11 -135.9(8) 2_645 . . . ?
C9 C10 C11 C12 1.4(14) . . . . ?
N3 C10 C11 C12 177.5(9) . . . . ?
C10 C11 C12 C7 0.1(14) . . . . ?
C8 C7 C12 C11 -1.6(14) . . . . ?
N2 C7 C12 C11 -177.1(8) . . . . ?
C10 N3 C13 C14 -177.7(8) . . . . ?
Ag1 N3 C13 C14 -4.1(11) 2_645 . . . ?
N4 C14 C13 N3 4.8(14) . . . . ?
C15 C14 C13 N3 -176.9(9) . . . . ?
C17 C16 C15 C14 0.5(16) . . . . ?
N4 C14 C15 C16 -2.2(16) . . . . ?
C13 C14 C15 C16 179.7(10) . . . . ?
C23 N5 C19 C20 3.1(14) . . . . ?
Ag2 N5 C19 C20 -173.3(7) . . . . ?
N5 C19 C20 C21 -0.3(16) . . . . ?
C19 C20 C21 C22 -1.3(15) . . . . ?
C20 C21 C22 C23 0.2(14) . . . . ?
C19 N5 C23 C22 -4.3(14) . . . . ?
Ag2 N5 C23 C22 172.5(7) . . . . ?
C19 N5 C23 C24 177.9(9) . . . . ?
Ag2 N5 C23 C24 -5.2(10) . . . . ?
C21 C22 C23 N5 2.7(14) . . . . ?
C21 C22 C23 C24 -179.7(9) . . . . ?
C25 N6 C24 C23 -179.1(8) . . . . ?
Ag2 N6 C24 C23 -1.1(11) . . . . ?
N5 C23 C24 N6 4.4(13) . . . . ?
C22 C23 C24 N6 -173.4(9) . . . . ?
C26 C25 C30 C29 -1.8(14) . . . . ?
N6 C25 C30 C29 176.7(8) . . . . ?
C25 C30 C29 C28 1.3(14) . . . . ?
C30 C29 C28 C27 -1.8(14) . . . . ?
C30 C29 C28 N7 -177.4(8) . . . . ?
C31 N7 C28 C27 159.4(9) . . . . ?
Ag2 N7 C28 C27 -32.0(11) 2_755 . . . ?
C31 N7 C28 C29 -24.9(14) . . . . ?
Ag2 N7 C28 C29 143.6(7) 2_755 . . . ?
C28 N7 C31 C32 178.8(9) . . . . ?
Ag2 N7 C31 C32 9.0(12) 2_755 . . . ?
N8 C32 C31 N7 -9.1(15) . . . . ?
C33 C32 C31 N7 170.7(10) . . . . ?
N8 C32 C33 C34 2.8(17) . . . . ?
C31 C32 C33 C34 -176.9(10) . . . . ?
C32 C33 C34 C35 -1.2(18) . . . . ?
C29 C28 C27 C26 2.8(14) . . . . ?
N7 C28 C27 C26 178.6(8) . . . . ?
C30 C25 C26 C27 2.8(14) . . . . ?
N6 C25 C26 C27 -175.9(8) . . . . ?
C28 C27 C26 C25 -3.3(14) . . . . ?
C15 C14 N4 C18 2.7(14) . . . . ?
C13 C14 N4 C18 -179.1(9) . . . . ?
C15 C14 N4 Ag1 179.0(8) . . . 2_645 ?
C13 C14 N4 Ag1 -2.8(11) . . . 2_645 ?
C33 C32 N8 C36 -3.6(16) . . . . ?
C31 C32 N8 C36 176.2(10) . . . . ?
C33 C32 N8 Ag2 -176.1(9) . . . 2_755 ?
C31 C32 N8 Ag2 3.7(12) . . . 2_755 ?
C14 N4 C18 C17 -1.6(15) . . . . ?
Ag1 N4 C18 C17 -177.4(8) 2_645 . . . ?
C32 N8 C36 C35 2.9(17) . . . . ?
Ag2 N8 C36 C35 174.0(9) 2_755 . . . ?
C15 C16 C17 C18 0.6(16) . . . . ?
N4 C18 C17 C16 -0.1(16) . . . . ?
C33 C34 C35 C36 0.5(19) . . . . ?
N8 C36 C35 C34 -1.5(19) . . . . ?
